data_4068053
loop_
_publ_author_name
'Sen, Sakya S.'
'Hey, Jakob'
'Kratzert, Daniel'
'Roesky, Herbert W.'
'Stalke, Dietmar'

_publ_section_title
;
 A Remarkable End-On Activation of Diazoalkane and Cleavage of Both C--Cl
 Bonds of Dichloromethane with a Silylene to a Single Product with
 Five-Coordinate Silicon Atoms
;
_journal_issue 1
_journal_name_full Organometallics
_journal_page_first 435
_journal_paper_doi 10.1021/om201031n
_journal_volume 31
_journal_year 2012
_chemical_formula_moiety 'C31 H48 Cl4 N4 Si2'
_chemical_formula_sum 'C31 H48 Cl4 N4 Si2'
_chemical_formula_weight 674.71
_chemical_name_systematic
; 
 ? 
;
_space_group_IT_number 14
_symmetry_cell_setting monoclinic
_symmetry_space_group_name_Hall '-P 2ybc'
_symmetry_space_group_name_H-M 'P 1 21/c 1'
_atom_sites_solution_hydrogens geom
_atom_sites_solution_primary direct
_atom_sites_solution_secondary difmap
_audit_creation_method SHELXL-97
_cell_angle_alpha 90.00
_cell_angle_beta 100.029(2)
_cell_angle_gamma 90.00
_cell_formula_units_Z 4
_cell_length_a 14.8427(7)
_cell_length_b 13.6256(7)
_cell_length_c 17.5591(8)
_cell_measurement_reflns_used 9604
_cell_measurement_temperature 100(2)
_cell_measurement_theta_max 29.78
_cell_measurement_theta_min 2.23
_cell_volume 3496.9(3)
_computing_cell_refinement 'SAINT V7.68A'
_computing_data_collection 'APEX2 v2008.11'
_computing_data_reduction 'SAINT V7.68A'
_computing_molecular_graphics 'XSHELL in SHELXTL-97'
_computing_publication_material 'XSHELL in SHELXTL-97'
_computing_structure_refinement 'SHELXL-97 (Sheldrick, 2008)'
_computing_structure_solution 'SHELXS-97 (Sheldrick, 2008)'
_diffrn_ambient_temperature 100(2)
_diffrn_measured_fraction_theta_full 0.999
_diffrn_measured_fraction_theta_max 0.999
_diffrn_measurement_device_type 'Bruker Smart Apex II Quazar'
_diffrn_measurement_method 'omega scans'
_diffrn_radiation_monochromator 'INCOATEC mirror optics'
_diffrn_radiation_source 'Bruker TXS-Mo rotating anode'
_diffrn_radiation_type MoK\a
_diffrn_radiation_wavelength 0.71073
_diffrn_reflns_av_R_equivalents 0.0291
_diffrn_reflns_av_sigmaI/netI 0.0142
_diffrn_reflns_limit_h_max 20
_diffrn_reflns_limit_h_min -20
_diffrn_reflns_limit_k_max 19
_diffrn_reflns_limit_k_min -19
_diffrn_reflns_limit_l_max 24
_diffrn_reflns_limit_l_min -24
_diffrn_reflns_number 98691
_diffrn_reflns_theta_full 29.82
_diffrn_reflns_theta_max 29.82
_diffrn_reflns_theta_min 1.39
_exptl_absorpt_coefficient_mu 0.434
_exptl_absorpt_correction_T_max 0.9145
_exptl_absorpt_correction_T_min 0.8714
_exptl_absorpt_correction_type multi-scan
_exptl_absorpt_process_details SADABS-2008/2
_exptl_crystal_colour colourless
_exptl_crystal_density_diffrn 1.282
_exptl_crystal_density_method 'not measured'
_exptl_crystal_description block
_exptl_crystal_F_000 1432
_exptl_crystal_size_max 0.20
_exptl_crystal_size_mid 0.20
_exptl_crystal_size_min 0.18
_refine_diff_density_max 0.417
_refine_diff_density_min -0.192
_refine_diff_density_rms 0.047
_refine_ls_extinction_method none
_refine_ls_goodness_of_fit_ref 1.029
_refine_ls_hydrogen_treatment mixed
_refine_ls_matrix_type full
_refine_ls_number_parameters 436
_refine_ls_number_reflns 10034
_refine_ls_number_restraints 2
_refine_ls_restrained_S_all 1.029
_refine_ls_R_factor_all 0.0288
_refine_ls_R_factor_gt 0.0251
_refine_ls_shift/su_max 0.001
_refine_ls_shift/su_mean 0.000
_refine_ls_structure_factor_coef Fsqd
_refine_ls_weighting_details 'calc w=1/[\s^2^(Fo^2^)+(0.0322P)^2^+1.4476P] where P=(Fo^2^+2Fc^2^)/3'
_refine_ls_weighting_scheme calc
_refine_ls_wR_factor_gt 0.0655
_refine_ls_wR_factor_ref 0.0678
_reflns_number_gt 9075
_reflns_number_total 10034
_reflns_threshold_expression >2sigma(I)
_cod_data_source_file om201031n_si_002.cif
_cod_data_source_block p21c
_cod_depositor_comments
;
The following automatic conversions were performed:

'_symmetry_cell_setting' value 'Monoclinic' changed to 'monoclinic'
according to /home/saulius/struct/CIF-dictionaries/cif_core.dic
dictionary named 'cif_core.dic' version 2.4.1 from 2010-06-29.

Automatic conversion script
Id: cif_fix_values 1715 2011-07-08 13:25:40Z adriana 
;
_cod_original_sg_symbol_H-M 'P 21/c'
_cod_database_code 4068053

loop_
_symmetry_equiv_pos_as_xyz
'x, y, z'
'-x, y+1/2, -z+1/2'
'-x, -y, -z'
'x, -y-1/2, z-1/2'

loop_
_atom_site_label
_atom_site_type_symbol
_atom_site_fract_x
_atom_site_fract_y
_atom_site_fract_z
_atom_site_U_iso_or_equiv
_atom_site_adp_type
_atom_site_occupancy
_atom_site_symmetry_multiplicity
_atom_site_calc_flag
_atom_site_refinement_flags
Cl1 Cl 0.216215(17) 0.003304(19) 0.130155(14) 0.02031(5) Uani 1 1 d .
Si1 Si 0.184974(17) 0.035750(19) 0.246526(15) 0.01279(5) Uani 1 1 d .
Cl2 Cl 0.208859(17) -0.112610(17) 0.277658(14) 0.01997(5) Uani 1 1 d .
Si2 Si 0.305319(17) 0.246339(19) 0.263226(15) 0.01256(5) Uani 1 1 d .
Cl3 Cl 0.299393(18) 0.308977(19) 0.154034(14) 0.02132(6) Uani 1 1 d .
Cl4 Cl 0.165207(15) 0.288844(17) 0.268994(14) 0.01723(5) Uani 1 1 d .
N1 N 0.06788(5) 0.07716(6) 0.21668(4) 0.01337(15) Uani 1 1 d .
N2 N 0.12844(5) 0.05884(6) 0.33664(5) 0.01354(15) Uani 1 1 d .
N3 N 0.44075(5) 0.23037(6) 0.27793(5) 0.01424(15) Uani 1 1 d .
N4 N 0.36118(5) 0.30967(6) 0.34936(5) 0.01344(15) Uani 1 1 d .
C1 C 0.05191(6) 0.08239(7) 0.29074(5) 0.01286(16) Uani 1 1 d .
C2 C -0.03589(6) 0.10746(7) 0.31608(5) 0.01388(17) Uani 1 1 d .
C3 C -0.10102(6) 0.03408(7) 0.31752(6) 0.01611(18) Uani 1 1 d .
H3 H -0.0900 -0.0306 0.3011 0.019(3) Uiso 1 1 calc R
C4 C -0.18224(7) 0.05622(8) 0.34318(6) 0.01961(19) Uani 1 1 d .
H4 H -0.2271 0.0067 0.3439 0.032(4) Uiso 1 1 calc R
C5 C -0.19769(7) 0.15073(9) 0.36768(6) 0.0215(2) Uani 1 1 d .
H5 H -0.2530 0.1654 0.3856 0.027(4) Uiso 1 1 calc R
C6 C -0.13289(7) 0.22394(8) 0.36613(6) 0.0204(2) Uani 1 1 d .
H6 H -0.1440 0.2884 0.3828 0.031(4) Uiso 1 1 calc R
C7 C -0.05181(7) 0.20268(7) 0.34006(6) 0.01730(18) Uani 1 1 d .
H7 H -0.0075 0.2526 0.3386 0.024(3) Uiso 1 1 calc R
C8 C 0.00443(7) 0.10011(7) 0.14205(5) 0.01573(17) Uani 1 1 d .
C9 C 0.05289(7) 0.16617(8) 0.09082(6) 0.0214(2) Uani 1 1 d .
H9A H 0.0712 0.2277 0.1181 0.033(4) Uiso 1 1 calc R
H9B H 0.0111 0.1805 0.0425 0.026(4) Uiso 1 1 calc R
H9C H 0.1072 0.1325 0.0792 0.039(4) Uiso 1 1 calc R
C10 C -0.02489(8) 0.00190(8) 0.10244(6) 0.0224(2) Uani 1 1 d .
H10A H 0.0295 -0.0343 0.0937 0.031(4) Uiso 1 1 calc R
H10B H -0.0648 0.0142 0.0528 0.034(4) Uiso 1 1 calc R
H10C H -0.0580 -0.0369 0.1356 0.032(4) Uiso 1 1 calc R
C11 C -0.08160(7) 0.15675(9) 0.15353(6) 0.0221(2) Uani 1 1 d .
H11A H -0.1189 0.1155 0.1815 0.034(4) Uiso 1 1 calc R
H11B H -0.1171 0.1744 0.1030 0.026(4) Uiso 1 1 calc R
H11C H -0.0637 0.2165 0.1834 0.027(4) Uiso 1 1 calc R
C12 C 0.14284(7) 0.03549(7) 0.42108(5) 0.01597(18) Uani 1 1 d .
C13 C 0.09777(7) -0.06332(8) 0.43343(6) 0.0227(2) Uani 1 1 d .
H13A H 0.0317 -0.0587 0.4150 0.033(4) Uiso 1 1 calc R
H13B H 0.1093 -0.0797 0.4886 0.035(4) Uiso 1 1 calc R
H13C H 0.1235 -0.1146 0.4045 0.030(4) Uiso 1 1 calc R
C14 C 0.10628(7) 0.11583(8) 0.46891(6) 0.0210(2) Uani 1 1 d .
H14A H 0.1257 0.1803 0.4530 0.025(4) Uiso 1 1 calc R
H14B H 0.1305 0.1056 0.5239 0.033(4) Uiso 1 1 calc R
H14C H 0.0393 0.1129 0.4604 0.027(4) Uiso 1 1 calc R
C15 C 0.24623(7) 0.02774(8) 0.45010(6) 0.0205(2) Uani 1 1 d .
H15A H 0.2728 -0.0192 0.4180 0.025(4) Uiso 1 1 calc R
H15B H 0.2574 0.0052 0.5039 0.035(4) Uiso 1 1 calc R
H15C H 0.2745 0.0923 0.4470 0.027(4) Uiso 1 1 calc R
C16 C 0.44625(6) 0.27361(7) 0.34524(5) 0.01327(16) Uani 1 1 d .
C17 C 0.52501(6) 0.26939(7) 0.41090(5) 0.01472(17) Uani 1 1 d .
C18 C 0.51900(7) 0.20133(8) 0.46936(6) 0.01799(18) Uani 1 1 d .
H18 H 0.4660 0.1615 0.4666 0.022(3) Uiso 1 1 calc R
C19 C 0.59069(8) 0.19202(8) 0.53155(6) 0.0221(2) Uani 1 1 d .
H19 H 0.5869 0.1453 0.5710 0.029(4) Uiso 1 1 calc R
C20 C 0.66787(7) 0.25092(9) 0.53600(6) 0.0234(2) Uani 1 1 d .
H20 H 0.7167 0.2445 0.5785 0.028(4) Uiso 1 1 calc R
C21 C 0.67354(7) 0.31899(8) 0.47834(6) 0.0207(2) Uani 1 1 d .
H21 H 0.7263 0.3594 0.4817 0.029(4) Uiso 1 1 calc R
C22 C 0.60234(7) 0.32855(7) 0.41549(6) 0.01672(18) Uani 1 1 d .
H22 H 0.6065 0.3752 0.3760 0.018(3) Uiso 1 1 calc R
C23 C 0.51095(7) 0.17104(8) 0.24749(6) 0.01695(18) Uani 1 1 d .
C24 C 0.54106(7) 0.08086(8) 0.29815(7) 0.0232(2) Uani 1 1 d .
H24A H 0.5723 0.1024 0.3492 0.031(4) Uiso 1 1 calc R
H24B H 0.5829 0.0409 0.2737 0.036(4) Uiso 1 1 calc R
H24C H 0.4872 0.0418 0.3039 0.040(4) Uiso 1 1 calc R
C25 C 0.46875(7) 0.13745(9) 0.16562(6) 0.0235(2) Uani 1 1 d .
H25A H 0.4152 0.0963 0.1680 0.032(4) Uiso 1 1 calc R
H25B H 0.5140 0.0996 0.1434 0.027(4) Uiso 1 1 calc R
H25C H 0.4501 0.1950 0.1332 0.035(4) Uiso 1 1 calc R
C26 C 0.59363(7) 0.23565(9) 0.23997(6) 0.0224(2) Uani 1 1 d .
H26A H 0.5725 0.2958 0.2119 0.028(4) Uiso 1 1 calc R
H26B H 0.6345 0.1998 0.2116 0.033(4) Uiso 1 1 calc R
H26C H 0.6266 0.2526 0.2916 0.027(4) Uiso 1 1 calc R
C27 C 0.33413(6) 0.38383(7) 0.40463(5) 0.01416(17) Uani 1 1 d .
C28 C 0.28780(7) 0.47076(7) 0.35771(6) 0.01854(19) Uani 1 1 d .
H28A H 0.3306 0.5002 0.3276 0.028(4) Uiso 1 1 calc R
H28B H 0.2700 0.5200 0.3930 0.034(4) Uiso 1 1 calc R
H28C H 0.2333 0.4477 0.3226 0.031(4) Uiso 1 1 calc R
C29 C 0.27041(8) 0.33574(9) 0.45333(6) 0.0229(2) Uani 1 1 d .
H29A H 0.2160 0.3106 0.4193 0.032(4) Uiso 1 1 calc R
H29B H 0.2520 0.3844 0.4888 0.033(4) Uiso 1 1 calc R
H29C H 0.3024 0.2815 0.4832 0.031(4) Uiso 1 1 calc R
C30 C 0.41618(7) 0.42641(8) 0.45943(6) 0.01910(19) Uani 1 1 d .
H30A H 0.4455 0.3746 0.4938 0.027(4) Uiso 1 1 calc R
H30B H 0.3954 0.4789 0.4904 0.032(4) Uiso 1 1 calc R
H30C H 0.4602 0.4531 0.4292 0.023(3) Uiso 1 1 calc R
C31 C 0.29043(6) 0.11113(7) 0.27559(6) 0.01498(17) Uani 1 1 d D
H31A H 0.3074(10) 0.1041(11) 0.3309(7) 0.030(4) Uiso 1 1 d D
H31B H 0.3365(9) 0.0778(10) 0.2537(8) 0.025(4) Uiso 1 1 d D

loop_
_atom_site_aniso_label
_atom_site_aniso_U_11
_atom_site_aniso_U_22
_atom_site_aniso_U_33
_atom_site_aniso_U_23
_atom_site_aniso_U_13
_atom_site_aniso_U_12
Cl1 0.02193(11) 0.02341(12) 0.01709(11) -0.00328(9) 0.00762(8) 0.00079(9)
Si1 0.01243(11) 0.01202(12) 0.01405(12) -0.00109(9) 0.00271(9) -0.00025(9)
Cl2 0.02538(12) 0.01220(10) 0.02249(11) -0.00047(8) 0.00463(9) 0.00155(8)
Si2 0.01300(11) 0.01270(12) 0.01149(11) -0.00111(9) 0.00075(9) -0.00100(9)
Cl3 0.02602(12) 0.02394(12) 0.01334(10) 0.00353(9) 0.00161(8) 0.00194(9)
Cl4 0.01283(10) 0.01434(10) 0.02342(11) -0.00280(8) 0.00011(8) 0.00043(7)
N1 0.0127(3) 0.0147(4) 0.0124(3) -0.0005(3) 0.0012(3) -0.0003(3)
N2 0.0133(3) 0.0151(4) 0.0123(3) 0.0004(3) 0.0025(3) 0.0001(3)
N3 0.0125(3) 0.0181(4) 0.0123(3) -0.0015(3) 0.0029(3) -0.0011(3)
N4 0.0131(3) 0.0146(4) 0.0122(3) -0.0026(3) 0.0007(3) 0.0004(3)
C1 0.0140(4) 0.0105(4) 0.0142(4) -0.0006(3) 0.0028(3) -0.0018(3)
C2 0.0132(4) 0.0158(4) 0.0125(4) 0.0002(3) 0.0017(3) 0.0010(3)
C3 0.0154(4) 0.0171(4) 0.0153(4) 0.0000(3) 0.0012(3) -0.0009(3)
C4 0.0143(4) 0.0274(5) 0.0168(4) 0.0033(4) 0.0019(3) -0.0017(4)
C5 0.0158(4) 0.0320(6) 0.0173(4) 0.0039(4) 0.0043(3) 0.0072(4)
C6 0.0231(5) 0.0208(5) 0.0176(4) 0.0009(4) 0.0043(4) 0.0087(4)
C7 0.0185(4) 0.0156(4) 0.0177(4) 0.0003(3) 0.0031(3) 0.0015(3)
C8 0.0160(4) 0.0179(4) 0.0124(4) 0.0006(3) -0.0001(3) -0.0005(3)
C9 0.0233(5) 0.0240(5) 0.0166(4) 0.0051(4) 0.0025(4) -0.0018(4)
C10 0.0238(5) 0.0239(5) 0.0180(5) -0.0038(4) -0.0006(4) -0.0053(4)
C11 0.0188(5) 0.0289(5) 0.0173(4) 0.0036(4) -0.0001(4) 0.0062(4)
C12 0.0156(4) 0.0197(5) 0.0122(4) 0.0028(3) 0.0015(3) 0.0003(3)
C13 0.0230(5) 0.0241(5) 0.0205(5) 0.0080(4) 0.0023(4) -0.0033(4)
C14 0.0210(5) 0.0283(5) 0.0144(4) -0.0011(4) 0.0047(4) 0.0021(4)
C15 0.0171(4) 0.0270(5) 0.0162(4) 0.0016(4) -0.0004(3) 0.0018(4)
C16 0.0133(4) 0.0133(4) 0.0130(4) 0.0009(3) 0.0020(3) -0.0019(3)
C17 0.0142(4) 0.0164(4) 0.0129(4) -0.0018(3) 0.0006(3) 0.0015(3)
C18 0.0199(4) 0.0178(4) 0.0161(4) 0.0001(3) 0.0026(4) 0.0010(4)
C19 0.0265(5) 0.0233(5) 0.0157(4) 0.0022(4) 0.0015(4) 0.0071(4)
C20 0.0201(5) 0.0303(6) 0.0174(5) -0.0036(4) -0.0030(4) 0.0083(4)
C21 0.0142(4) 0.0260(5) 0.0207(5) -0.0071(4) 0.0000(4) 0.0012(4)
C22 0.0149(4) 0.0186(4) 0.0162(4) -0.0019(3) 0.0014(3) 0.0000(3)
C23 0.0138(4) 0.0226(5) 0.0153(4) -0.0028(4) 0.0049(3) 0.0009(3)
C24 0.0222(5) 0.0245(5) 0.0245(5) -0.0003(4) 0.0085(4) 0.0067(4)
C25 0.0194(5) 0.0341(6) 0.0177(5) -0.0093(4) 0.0055(4) 0.0004(4)
C26 0.0165(4) 0.0326(6) 0.0195(5) -0.0020(4) 0.0075(4) -0.0026(4)
C27 0.0161(4) 0.0135(4) 0.0129(4) -0.0024(3) 0.0028(3) 0.0001(3)
C28 0.0186(4) 0.0140(4) 0.0215(5) -0.0019(4) -0.0006(4) 0.0009(3)
C29 0.0269(5) 0.0260(5) 0.0181(5) -0.0019(4) 0.0102(4) -0.0042(4)
C30 0.0204(4) 0.0179(5) 0.0172(4) -0.0056(4) -0.0017(4) 0.0012(4)
C31 0.0126(4) 0.0138(4) 0.0187(4) -0.0010(3) 0.0030(3) 0.0002(3)

loop_
_atom_type_symbol
_atom_type_description
_atom_type_scat_dispersion_real
_atom_type_scat_dispersion_imag
_atom_type_scat_source
C C 0.0033 0.0016 'International Tables Vol C Tables 4.2.6.8 and 6.1.1.4'
H H 0.0000 0.0000 'International Tables Vol C Tables 4.2.6.8 and 6.1.1.4'
N N 0.0061 0.0033 'International Tables Vol C Tables 4.2.6.8 and 6.1.1.4'
Si Si 0.0817 0.0704 'International Tables Vol C Tables 4.2.6.8 and 6.1.1.4'
Cl Cl 0.1484 0.1585 'International Tables Vol C Tables 4.2.6.8 and 6.1.1.4'

loop_
_geom_angle_atom_site_label_1
_geom_angle_atom_site_label_2
_geom_angle_atom_site_label_3
_geom_angle
N1 Si1 C31 128.51(4)
N1 Si1 N2 69.94(3)
C31 Si1 N2 98.56(4)
N1 Si1 Cl2 118.83(3)
C31 Si1 Cl2 111.19(3)
N2 Si1 Cl2 91.21(3)
N1 Si1 Cl1 98.01(3)
C31 Si1 Cl1 93.54(3)
N2 Si1 Cl1 166.63(3)
Cl2 Si1 Cl1 89.717(14)
N1 Si1 C1 35.70(3)
C31 Si1 C1 118.50(4)
N2 Si1 C1 34.25(3)
Cl2 Si1 C1 106.79(3)
Cl1 Si1 C1 133.32(3)
N4 Si2 C31 114.70(4)
N4 Si2 N3 68.85(4)
C31 Si2 N3 90.82(4)
N4 Si2 Cl3 120.81(3)
C31 Si2 Cl3 121.47(3)
N3 Si2 Cl3 92.51(3)
N4 Si2 Cl4 97.84(3)
C31 Si2 Cl4 97.08(3)
N3 Si2 Cl4 166.51(3)
Cl3 Si2 Cl4 92.646(14)
N4 Si2 C16 35.43(3)
C31 Si2 C16 101.23(4)
N3 Si2 C16 33.82(3)
Cl3 Si2 C16 112.86(3)
Cl4 Si2 C16 133.13(3)
C1 N1 C8 129.20(8)
C1 N1 Si1 93.31(6)
C8 N1 Si1 137.49(6)
C1 N2 C12 128.30(8)
C1 N2 Si1 89.42(6)
C12 N2 Si1 140.03(6)
C16 N3 C23 129.06(8)
C16 N3 Si2 88.32(6)
C23 N3 Si2 139.93(6)
C16 N4 C27 128.90(8)
C16 N4 Si2 94.43(6)
C27 N4 Si2 136.40(6)
N2 C1 N1 107.28(8)
N2 C1 C2 125.56(8)
N1 C1 C2 127.15(8)
N2 C1 Si1 56.33(5)
N1 C1 Si1 50.99(4)
C2 C1 Si1 176.62(7)
C3 C2 C7 120.43(9)
C3 C2 C1 119.14(9)
C7 C2 C1 120.41(8)
C4 C3 C2 119.53(9)
C4 C3 H3 120.2
C2 C3 H3 120.2
C5 C4 C3 120.01(10)
C5 C4 H4 120.0
C3 C4 H4 120.0
C6 C5 C4 120.48(9)
C6 C5 H5 119.8
C4 C5 H5 119.8
C5 C6 C7 119.91(10)
C5 C6 H6 120.0
C7 C6 H6 120.0
C6 C7 C2 119.63(10)
C6 C7 H7 120.2
C2 C7 H7 120.2
N1 C8 C11 113.46(8)
N1 C8 C10 107.33(8)
C11 C8 C10 108.73(8)
N1 C8 C9 110.18(8)
C11 C8 C9 105.49(8)
C10 C8 C9 111.71(8)
C8 C9 H9A 109.5
C8 C9 H9B 109.5
H9A C9 H9B 109.5
C8 C9 H9C 109.5
H9A C9 H9C 109.5
H9B C9 H9C 109.5
C8 C10 H10A 109.5
C8 C10 H10B 109.5
H10A C10 H10B 109.5
C8 C10 H10C 109.5
H10A C10 H10C 109.5
H10B C10 H10C 109.5
C8 C11 H11A 109.5
C8 C11 H11B 109.5
H11A C11 H11B 109.5
C8 C11 H11C 109.5
H11A C11 H11C 109.5
H11B C11 H11C 109.5
N2 C12 C15 107.82(8)
N2 C12 C14 112.81(8)
C15 C12 C14 107.20(8)
N2 C12 C13 109.64(8)
C15 C12 C13 109.15(8)
C14 C12 C13 110.11(9)
C12 C13 H13A 109.5
C12 C13 H13B 109.5
H13A C13 H13B 109.5
C12 C13 H13C 109.5
H13A C13 H13C 109.5
H13B C13 H13C 109.5
C12 C14 H14A 109.5
C12 C14 H14B 109.5
H14A C14 H14B 109.5
C12 C14 H14C 109.5
H14A C14 H14C 109.5
H14B C14 H14C 109.5
C12 C15 H15A 109.5
C12 C15 H15B 109.5
H15A C15 H15B 109.5
C12 C15 H15C 109.5
H15A C15 H15C 109.5
H15B C15 H15C 109.5
N3 C16 N4 107.22(8)
N3 C16 C17 126.61(9)
N4 C16 C17 125.35(8)
N3 C16 Si2 57.86(5)
N4 C16 Si2 50.14(4)
C17 C16 Si2 163.60(7)
C22 C17 C18 119.91(9)
C22 C17 C16 123.28(9)
C18 C17 C16 116.81(9)
C19 C18 C17 119.93(10)
C19 C18 H18 120.0
C17 C18 H18 120.0
C20 C19 C18 120.11(10)
C20 C19 H19 119.9
C18 C19 H19 119.9
C21 C20 C19 119.97(10)
C21 C20 H20 120.0
C19 C20 H20 120.0
C20 C21 C22 120.42(10)
C20 C21 H21 119.8
C22 C21 H21 119.8
C17 C22 C21 119.65(10)
C17 C22 H22 120.2
C21 C22 H22 120.2
N3 C23 C26 109.84(8)
N3 C23 C25 107.53(8)
C26 C23 C25 107.01(8)
N3 C23 C24 112.16(8)
C26 C23 C24 110.62(9)
C25 C23 C24 109.50(9)
C23 C24 H24A 109.5
C23 C24 H24B 109.5
H24A C24 H24B 109.5
C23 C24 H24C 109.5
H24A C24 H24C 109.5
H24B C24 H24C 109.5
C23 C25 H25A 109.5
C23 C25 H25B 109.5
H25A C25 H25B 109.5
C23 C25 H25C 109.5
H25A C25 H25C 109.5
H25B C25 H25C 109.5
C23 C26 H26A 109.5
C23 C26 H26B 109.5
H26A C26 H26B 109.5
C23 C26 H26C 109.5
H26A C26 H26C 109.5
H26B C26 H26C 109.5
N4 C27 C29 109.50(8)
N4 C27 C30 112.86(8)
C29 C27 C30 108.25(8)
N4 C27 C28 108.49(8)
C29 C27 C28 111.59(8)
C30 C27 C28 106.15(8)
C27 C28 H28A 109.5
C27 C28 H28B 109.5
H28A C28 H28B 109.5
C27 C28 H28C 109.5
H28A C28 H28C 109.5
H28B C28 H28C 109.5
C27 C29 H29A 109.5
C27 C29 H29B 109.5
H29A C29 H29B 109.5
C27 C29 H29C 109.5
H29A C29 H29C 109.5
H29B C29 H29C 109.5
C27 C30 H30A 109.5
C27 C30 H30B 109.5
H30A C30 H30B 109.5
C27 C30 H30C 109.5
H30A C30 H30C 109.5
H30B C30 H30C 109.5
Si1 C31 Si2 128.29(5)
Si1 C31 H31A 106.3(9)
Si2 C31 H31A 101.5(9)
Si1 C31 H31B 104.7(9)
Si2 C31 H31B 108.3(9)
H31A C31 H31B 106.2(12)

loop_
_geom_bond_atom_site_label_1
_geom_bond_atom_site_label_2
_geom_bond_distance
Cl1 Si1 2.2172(4)
Si1 N1 1.8155(8)
Si1 C31 1.8674(10)
Si1 N2 1.9414(8)
Si1 Cl2 2.1079(4)
Si1 C1 2.3326(10)
Si2 N4 1.8118(8)
Si2 C31 1.8726(10)
Si2 N3 1.9935(8)
Si2 Cl3 2.0865(4)
Si2 Cl4 2.1781(3)
Si2 C16 2.3534(9)
N1 C1 1.3636(12)
N1 C8 1.5075(12)
N2 C1 1.3131(12)
N2 C12 1.4951(12)
N3 C16 1.3104(12)
N3 C23 1.4896(12)
N4 C16 1.3684(12)
N4 C27 1.5033(12)
C1 C2 1.4883(13)
C2 C3 1.3940(13)
C2 C7 1.3968(14)
C3 C4 1.3917(14)
C3 H3 0.9500
C4 C5 1.3893(16)
C4 H4 0.9500
C5 C6 1.3893(16)
C5 H5 0.9500
C6 C7 1.3904(14)
C6 H6 0.9500
C7 H7 0.9500
C8 C11 1.5350(14)
C8 C10 1.5356(14)
C8 C9 1.5369(14)
C9 H9A 0.9800
C9 H9B 0.9800
C9 H9C 0.9800
C10 H10A 0.9800
C10 H10B 0.9800
C10 H10C 0.9800
C11 H11A 0.9800
C11 H11B 0.9800
C11 H11C 0.9800
C12 C15 1.5341(14)
C12 C14 1.5352(14)
C12 C13 1.5355(15)
C13 H13A 0.9800
C13 H13B 0.9800
C13 H13C 0.9800
C14 H14A 0.9800
C14 H14B 0.9800
C14 H14C 0.9800
C15 H15A 0.9800
C15 H15B 0.9800
C15 H15C 0.9800
C16 C17 1.4932(13)
C17 C22 1.3933(13)
C17 C18 1.3977(14)
C18 C19 1.3915(14)
C18 H18 0.9500
C19 C20 1.3897(17)
C19 H19 0.9500
C20 C21 1.3864(16)
C20 H20 0.9500
C21 C22 1.3948(13)
C21 H21 0.9500
C22 H22 0.9500
C23 C26 1.5345(14)
C23 C25 1.5345(14)
C23 C24 1.5369(15)
C24 H24A 0.9800
C24 H24B 0.9800
C24 H24C 0.9800
C25 H25A 0.9800
C25 H25B 0.9800
C25 H25C 0.9800
C26 H26A 0.9800
C26 H26B 0.9800
C26 H26C 0.9800
C27 C29 1.5287(14)
C27 C30 1.5289(13)
C27 C28 1.5355(14)
C28 H28A 0.9800
C28 H28B 0.9800
C28 H28C 0.9800
C29 H29A 0.9800
C29 H29B 0.9800
C29 H29C 0.9800
C30 H30A 0.9800
C30 H30B 0.9800
C30 H30C 0.9800
C31 H31A 0.964(12)
C31 H31B 0.956(12)

loop_
_geom_torsion_atom_site_label_1
_geom_torsion_atom_site_label_2
_geom_torsion_atom_site_label_3
_geom_torsion_atom_site_label_4
_geom_torsion
C31 Si1 N1 C1 -86.43(7)
N2 Si1 N1 C1 -1.49(5)
Cl2 Si1 N1 C1 78.41(6)
Cl1 Si1 N1 C1 172.53(5)
C31 Si1 N1 C8 93.43(10)
N2 Si1 N1 C8 178.37(10)
Cl2 Si1 N1 C8 -101.72(9)
Cl1 Si1 N1 C8 -7.61(10)
C1 Si1 N1 C8 179.86(13)
N1 Si1 N2 C1 1.54(6)
C31 Si1 N2 C1 129.52(6)
Cl2 Si1 N2 C1 -118.84(5)
Cl1 Si1 N2 C1 -24.97(16)
N1 Si1 N2 C12 163.86(11)
C31 Si1 N2 C12 -68.17(10)
Cl2 Si1 N2 C12 43.47(10)
Cl1 Si1 N2 C12 137.34(11)
C1 Si1 N2 C12 162.31(13)
N4 Si2 N3 C16 7.09(6)
C31 Si2 N3 C16 -109.17(6)
Cl3 Si2 N3 C16 129.28(6)
Cl4 Si2 N3 C16 16.87(16)
N4 Si2 N3 C23 167.93(11)
C31 Si2 N3 C23 51.66(11)
Cl3 Si2 N3 C23 -69.89(10)
Cl4 Si2 N3 C23 177.70(9)
C16 Si2 N3 C23 160.83(14)
C31 Si2 N4 C16 73.93(7)
N3 Si2 N4 C16 -6.81(5)
Cl3 Si2 N4 C16 -86.68(6)
Cl4 Si2 N4 C16 175.48(5)
C31 Si2 N4 C27 -111.90(9)
N3 Si2 N4 C27 167.37(10)
Cl3 Si2 N4 C27 87.50(9)
Cl4 Si2 N4 C27 -10.34(9)
C16 Si2 N4 C27 174.17(13)
C12 N2 C1 N1 -167.62(9)
Si1 N2 C1 N1 -2.02(7)
C12 N2 C1 C2 10.99(15)
Si1 N2 C1 C2 176.59(8)
C12 N2 C1 Si1 -165.60(11)
C8 N1 C1 N2 -177.72(9)
Si1 N1 C1 N2 2.16(8)
C8 N1 C1 C2 3.71(15)
Si1 N1 C1 C2 -176.41(8)
C8 N1 C1 Si1 -179.88(11)
N1 Si1 C1 N2 -177.52(9)
C31 Si1 C1 N2 -60.23(7)
Cl2 Si1 C1 N2 66.18(6)
Cl1 Si1 C1 N2 172.29(5)
C31 Si1 C1 N1 117.29(6)
N2 Si1 C1 N1 177.52(9)
Cl2 Si1 C1 N1 -116.31(5)
Cl1 Si1 C1 N1 -10.20(7)
N1 Si1 C1 C2 57.7(12)
C31 Si1 C1 C2 175.0(12)
N2 Si1 C1 C2 -124.8(12)
Cl2 Si1 C1 C2 -58.6(12)
Cl1 Si1 C1 C2 47.5(12)
N2 C1 C2 C3 -94.76(12)
N1 C1 C2 C3 83.57(12)
Si1 C1 C2 C3 28.1(12)
N2 C1 C2 C7 83.56(12)
N1 C1 C2 C7 -98.11(12)
Si1 C1 C2 C7 -153.6(11)
C7 C2 C3 C4 -0.09(14)
C1 C2 C3 C4 178.23(9)
C2 C3 C4 C5 -0.48(14)
C3 C4 C5 C6 0.61(15)
C4 C5 C6 C7 -0.15(15)
C5 C6 C7 C2 -0.43(15)
C3 C2 C7 C6 0.55(14)
C1 C2 C7 C6 -177.75(9)
C1 N1 C8 C11 13.93(14)
Si1 N1 C8 C11 -165.90(8)
C1 N1 C8 C10 -106.21(11)
Si1 N1 C8 C10 73.97(11)
C1 N1 C8 C9 131.95(10)
Si1 N1 C8 C9 -47.87(13)
C1 N2 C12 C15 -171.79(9)
Si1 N2 C12 C15 30.98(14)
C1 N2 C12 C14 -53.61(13)
Si1 N2 C12 C14 149.16(8)
C1 N2 C12 C13 69.49(12)
Si1 N2 C12 C13 -87.74(11)
C23 N3 C16 N4 -173.39(9)
Si2 N3 C16 N4 -9.18(7)
C23 N3 C16 C17 -3.36(16)
Si2 N3 C16 C17 160.85(9)
C23 N3 C16 Si2 -164.21(11)
C27 N4 C16 N3 -164.70(9)
Si2 N4 C16 N3 10.14(8)
C27 N4 C16 C17 25.11(15)
Si2 N4 C16 C17 -160.05(8)
C27 N4 C16 Si2 -174.84(11)
N4 Si2 C16 N3 -168.54(9)
C31 Si2 C16 N3 74.33(6)
Cl3 Si2 C16 N3 -57.06(6)
Cl4 Si2 C16 N3 -174.68(5)
C31 Si2 C16 N4 -117.12(6)
N3 Si2 C16 N4 168.54(9)
Cl3 Si2 C16 N4 111.48(6)
Cl4 Si2 C16 N4 -6.14(7)
N4 Si2 C16 C17 80.4(2)
C31 Si2 C16 C17 -36.8(3)
N3 Si2 C16 C17 -111.1(3)
Cl3 Si2 C16 C17 -168.2(2)
Cl4 Si2 C16 C17 74.2(3)
N3 C16 C17 C22 81.98(13)
N4 C16 C17 C22 -109.72(11)
Si2 C16 C17 C22 -177.8(2)
N3 C16 C17 C18 -97.47(12)
N4 C16 C17 C18 70.83(13)
Si2 C16 C17 C18 2.7(3)
C22 C17 C18 C19 -0.74(15)
C16 C17 C18 C19 178.73(9)
C17 C18 C19 C20 0.61(16)
C18 C19 C20 C21 -0.09(16)
C19 C20 C21 C22 -0.30(16)
C18 C17 C22 C21 0.35(15)
C16 C17 C22 C21 -179.08(9)
C20 C21 C22 C17 0.17(15)
C16 N3 C23 C26 -64.09(13)
Si2 N3 C23 C26 140.91(9)
C16 N3 C23 C25 179.81(10)
Si2 N3 C23 C25 24.81(14)
C16 N3 C23 C24 59.37(13)
Si2 N3 C23 C24 -95.63(11)
C16 N4 C27 C29 -116.95(10)
Si2 N4 C27 C29 70.52(12)
C16 N4 C27 C30 3.70(14)
Si2 N4 C27 C30 -168.82(8)
C16 N4 C27 C28 121.05(10)
Si2 N4 C27 C28 -51.48(12)
N1 Si1 C31 Si2 -12.91(10)
N2 Si1 C31 Si2 -84.03(7)
Cl2 Si1 C31 Si2 -178.69(5)
Cl1 Si1 C31 Si2 90.24(7)
C1 Si1 C31 Si2 -54.42(8)
N4 Si2 C31 Si1 131.35(6)
N3 Si2 C31 Si1 -161.63(7)
Cl3 Si2 C31 Si1 -68.18(7)
Cl4 Si2 C31 Si1 29.32(7)
C16 Si2 C31 Si1 165.96(6)
